data_4330333
loop_
_publ_author_name
'Yanmei Chen'
'Lei Li'
'Zhou Chen'
'Yonglu Liu'
'Hailiang Hu'
'Wenqian Chen'
'Wei Liu'
'Yahong Li'
'Tao Lei'
'Yanyuan Cao'
'Zhenghui Kang'
'Miaoshui Lin'
'Wu Li'

_publ_section_title
;
 Metal-Mediated Controllable Creation of Secondary, Tertiary, and
 Quaternary Carbon Centers: A Powerful Strategy for the Synthesis of Iron,
 Cobalt, and Copper Complexes with in Situ Generated Substituted
 1-Pyridineimidazo[1,5-a]pyridine Ligands
;
_journal_name_full 'Inorganic Chemistry'
_journal_page_first 9705
_journal_page_last 9713
_journal_paper_doi 10.1021/ic300949y
_journal_volume 51
_journal_year 2012
_chemical_formula_moiety 'C42 H28 Cl3 Cu2 N10, 2(C2 H6 O)'
_chemical_formula_sum 'C46 H40 Cl3 Cu2 N10 O2'
_chemical_formula_weight 998.31
_chemical_name_systematic
; 
 ? 
;
_space_group_IT_number 2
_symmetry_cell_setting triclinic
_symmetry_space_group_name_Hall '-P 1'
_symmetry_space_group_name_H-M 'P -1'
_atom_sites_solution_hydrogens geom
_atom_sites_solution_primary direct
_atom_sites_solution_secondary difmap
_audit_creation_method SHELXL-97
_cell_angle_alpha 97.703(2)
_cell_angle_beta 99.974(2)
_cell_angle_gamma 99.862(2)
_cell_formula_units_Z 2
_cell_length_a 11.3315(15)
_cell_length_b 11.8754(16)
_cell_length_c 16.688(2)
_cell_measurement_reflns_used 2958
_cell_measurement_temperature 296(2)
_cell_measurement_theta_max 22.744
_cell_measurement_theta_min 2.297
_cell_volume 2147.8(5)
_computing_structure_refinement 'SHELXL-97 (Sheldrick, 2008)'
_computing_structure_solution 'SHELXS-97 (Sheldrick, 2008)'
_diffrn_ambient_temperature 296(2)
_diffrn_measured_fraction_theta_full 0.986
_diffrn_measured_fraction_theta_max 0.986
_diffrn_radiation_monochromator graphite
_diffrn_radiation_source 'fine-focus sealed tube'
_diffrn_radiation_type MoK\a
_diffrn_radiation_wavelength 0.71073
_diffrn_reflns_av_R_equivalents 0.0738
_diffrn_reflns_av_sigmaI/netI 0.0805
_diffrn_reflns_limit_h_max 13
_diffrn_reflns_limit_h_min -13
_diffrn_reflns_limit_k_max 14
_diffrn_reflns_limit_k_min -14
_diffrn_reflns_limit_l_max 19
_diffrn_reflns_limit_l_min -19
_diffrn_reflns_number 26835
_diffrn_reflns_theta_full 25.00
_diffrn_reflns_theta_max 25.00
_diffrn_reflns_theta_min 1.77
_exptl_absorpt_coefficient_mu 1.230
_exptl_absorpt_correction_T_max 0.9299
_exptl_absorpt_correction_T_min 0.6522
_exptl_absorpt_correction_type multi-scan
_exptl_absorpt_process_details sadabs
_exptl_crystal_colour green
_exptl_crystal_density_diffrn 1.544
_exptl_crystal_description platy
_exptl_crystal_F_000 1022
_exptl_crystal_size_max 0.38
_exptl_crystal_size_mid 0.25
_exptl_crystal_size_min 0.06
_refine_diff_density_max 4.367
_refine_diff_density_min -1.795
_refine_diff_density_rms 0.221
_refine_ls_extinction_method none
_refine_ls_goodness_of_fit_ref 1.471
_refine_ls_hydrogen_treatment constr
_refine_ls_matrix_type full
_refine_ls_number_parameters 570
_refine_ls_number_reflns 7453
_refine_ls_number_restraints 20
_refine_ls_restrained_S_all 1.470
_refine_ls_R_factor_all 0.1883
_refine_ls_R_factor_gt 0.1352
_refine_ls_shift/su_max 0.000
_refine_ls_shift/su_mean 0.000
_refine_ls_structure_factor_coef Fsqd
_refine_ls_weighting_details 'calc w=1/[\s^2^(Fo^2^)+(0.2000P)^2^+0.0000P] where P=(Fo^2^+2Fc^2^)/3'
_refine_ls_weighting_scheme calc
_refine_ls_wR_factor_gt 0.3846
_refine_ls_wR_factor_ref 0.4120
_reflns_number_gt 4418
_reflns_number_total 7453
_reflns_threshold_expression >2sigma(I)
_cod_data_source_file ic300949y_L3-CuA.cif
_cod_data_source_block t
_cod_original_cell_volume 2147.7(5)
_cod_database_code 4330333

loop_
_symmetry_equiv_pos_as_xyz
'x, y, z'
'-x, -y, -z'

loop_
_atom_site_label
_atom_site_type_symbol
_atom_site_fract_x
_atom_site_fract_y
_atom_site_fract_z
_atom_site_U_iso_or_equiv
_atom_site_adp_type
_atom_site_occupancy
_atom_site_symmetry_multiplicity
_atom_site_calc_flag
_atom_site_refinement_flags
Cu1 Cu 0.68084(14) 0.30200(12) 0.44050(9) 0.0439(5) Uani 1 1 d .
Cl1 Cl 0.7939(3) 0.2286(2) 0.55537(19) 0.0392(7) Uani 1 1 d .
N1 N 0.5156(8) 0.2519(7) 0.4792(5) 0.032(2) Uani 1 1 d .
C1 C 0.4615(9) 0.1406(8) 0.4488(6) 0.026(2) Uani 1 1 d .
Cu2 Cu 0.4045(2) 0.46780(16) 0.22546(13) 0.0705(7) Uani 1 1 d .
Cl2 Cl 0.3127(4) 0.5200(3) 0.1208(3) 0.0698(11) Uani 1 1 d .
N2 N 0.6152(8) 0.1554(8) 0.3657(6) 0.042(2) Uani 1 1 d .
C2 C 0.3686(9) 0.0824(9) 0.4812(7) 0.036(3) Uani 1 1 d .
H2 H 0.3339 0.0049 0.4606 0.043 Uiso 1 1 calc R
N3 N 0.4903(7) -0.0127(7) 0.3307(6) 0.030(2) Uani 1 1 d .
Cl3 Cl 0.4963(4) 0.4183(3) 0.3287(2) 0.0697(12) Uani 1 1 d .
C3 C 0.3291(10) 0.1424(11) 0.5447(8) 0.040(3) Uani 1 1 d .
H3 H 0.2692 0.1048 0.5691 0.048 Uiso 1 1 calc R
N4 N 0.7593(8) 0.4718(7) 0.4896(5) 0.033(2) Uani 1 1 d .
C4 C 0.3791(10) 0.2588(11) 0.5717(7) 0.040(3) Uani 1 1 d .
H4 H 0.3492 0.3021 0.6115 0.048 Uiso 1 1 calc R
N5 N 0.7972(8) 0.3319(7) 0.3681(6) 0.037(2) Uani 1 1 d .
C5 C 0.4729(11) 0.3087(10) 0.5390(7) 0.040(3) Uani 1 1 d .
H5 H 0.5090 0.3860 0.5592 0.048 Uiso 1 1 calc R
N6 N 0.9255(7) 0.4495(7) 0.3217(5) 0.0254(19) Uani 1 1 d .
C6 C 0.5183(10) 0.0918(9) 0.3834(7) 0.031(2) Uani 1 1 d .
C7 C 0.4002(9) -0.1125(8) 0.3255(7) 0.034(3) Uani 1 1 d .
H7 H 0.3431 -0.1127 0.3594 0.041 Uiso 1 1 calc R
N7 N 0.7668(10) 0.0350(9) 0.1255(6) 0.044(2) Uani 1 1 d .
N8 N 0.6390(9) 0.1197(8) 0.0480(6) 0.041(2) Uani 1 1 d .
C8 C 0.3975(10) -0.2062(10) 0.2719(8) 0.044(3) Uani 1 1 d .
H8 H 0.3382 -0.2723 0.2684 0.053 Uiso 1 1 calc R
N9 N 0.6676(12) -0.0354(10) -0.0977(7) 0.060(3) Uani 1 1 d .
C9 C 0.4838(12) -0.2075(10) 0.2193(8) 0.048(3) Uani 1 1 d .
H9 H 0.4794 -0.2739 0.1815 0.058 Uiso 1 1 calc R
C10 C 0.5737(12) -0.1117(10) 0.2238(7) 0.044(3) Uani 1 1 d .
H10 H 0.6328 -0.1133 0.1916 0.052 Uiso 1 1 calc R
C39 C 0.9757(15) 0.0851(16) 0.2632(13) 0.087(6) Uani 1 1 d .
H39 H 0.9830 0.1315 0.2229 0.104 Uiso 1 1 calc R
C11 C 0.5731(9) -0.0110(9) 0.2792(6) 0.030(2) Uani 1 1 d .
C12 C 0.6560(10) 0.0966(9) 0.3029(7) 0.037(3) Uani 1 1 d .
C13 C 0.7685(11) 0.1394(11) 0.2687(7) 0.047(3) Uani 1 1 d .
C14 C 0.8460(9) 0.5189(8) 0.4513(6) 0.028(2) Uani 1 1 d .
C15 C 0.9146(9) 0.6297(8) 0.4814(7) 0.027(2) Uani 1 1 d .
H15 H 0.9731 0.6620 0.4537 0.032 Uiso 1 1 calc R
C16 C 0.8959(9) 0.6917(9) 0.5521(7) 0.030(2) Uani 1 1 d .
H16 H 0.9426 0.7655 0.5730 0.036 Uiso 1 1 calc R
C17 C 0.8101(11) 0.6454(9) 0.5909(7) 0.039(3) Uani 1 1 d .
H17 H 0.7941 0.6873 0.6377 0.047 Uiso 1 1 calc R
C18 C 0.7462(11) 0.5339(9) 0.5596(7) 0.040(3) Uani 1 1 d .
H18 H 0.6908 0.4999 0.5888 0.048 Uiso 1 1 calc R
C19 C 0.8582(9) 0.4390(8) 0.3794(6) 0.025(2) Uani 1 1 d .
C20 C 1.0136(10) 0.5423(9) 0.3096(8) 0.044(3) Uani 1 1 d .
H20 H 1.0375 0.6107 0.3478 0.052 Uiso 1 1 calc R
C21 C 1.0624(13) 0.5288(12) 0.2406(10) 0.067(5) Uani 1 1 d .
H21 H 1.1197 0.5895 0.2316 0.081 Uiso 1 1 calc R
C22 C 1.0287(13) 0.4255(11) 0.1824(9) 0.063(4) Uani 1 1 d .
H22 H 1.0630 0.4193 0.1356 0.075 Uiso 1 1 calc R
C23 C 0.9490(11) 0.3375(10) 0.1940(7) 0.041(3) Uani 1 1 d .
H23 H 0.9283 0.2696 0.1554 0.049 Uiso 1 1 calc R
C24 C 0.8945(9) 0.3443(8) 0.2634(6) 0.027(2) Uani 1 1 d .
C25 C 0.8131(10) 0.2706(9) 0.2964(7) 0.037(3) Uani 1 1 d .
C26 C 0.7308(13) -0.0417(11) -0.0239(9) 0.051(3) Uani 1 1 d .
C27 C 0.8072(14) -0.1151(13) -0.0088(9) 0.060(4) Uani 1 1 d .
H27 H 0.8503 -0.1139 0.0441 0.072 Uiso 1 1 calc R
C28 C 0.8191(17) -0.1950(14) -0.0780(11) 0.075(5) Uani 1 1 d .
H28 H 0.8650 -0.2520 -0.0704 0.090 Uiso 1 1 calc R
C29 C 0.7589(15) -0.1852(13) -0.1588(10) 0.066(4) Uani 1 1 d .
H29 H 0.7704 -0.2298 -0.2060 0.079 Uiso 1 1 calc R
C30 C 0.6863(16) -0.1097(14) -0.1629(10) 0.067(4) Uani 1 1 d .
H30 H 0.6434 -0.1063 -0.2150 0.080 Uiso 1 1 calc R
C31 C 0.7130(12) 0.0349(11) 0.0484(9) 0.049(3) Uani 1 1 d .
C32 C 0.5707(12) 0.1526(11) -0.0157(9) 0.049(3) Uani 1 1 d .
H32 H 0.5660 0.1175 -0.0697 0.059 Uiso 1 1 calc R
C33 C 0.5077(13) 0.2397(12) 0.0011(8) 0.052(3) Uani 1 1 d .
H33 H 0.4562 0.2602 -0.0419 0.062 Uiso 1 1 calc R
C34 C 0.5198(13) 0.2973(13) 0.0810(8) 0.052(4) Uani 1 1 d .
H34 H 0.4809 0.3593 0.0902 0.063 Uiso 1 1 calc R
C35 C 0.5901(11) 0.2633(11) 0.1486(8) 0.046(3) Uani 1 1 d .
H35 H 0.5954 0.2992 0.2025 0.056 Uiso 1 1 calc R
C36 C 0.6507(11) 0.1742(11) 0.1312(9) 0.047(3) Uani 1 1 d .
C37 C 0.7311(11) 0.1149(10) 0.1747(7) 0.042(3) Uani 1 1 d .
C38 C 0.8710(10) 0.0694(10) 0.2982(7) 0.036(3) Uani 1 1 d .
N10 N 0.8591(9) 0.0177(11) 0.3531(8) 0.061(4) Uani 1 1 d .
C42 C 0.956(2) -0.0371(17) 0.3846(14) 0.104(7) Uani 1 1 d .
H42 H 0.9550 -0.0690 0.4324 0.125 Uiso 1 1 calc R
C41 C 1.0490(15) -0.0421(17) 0.3438(12) 0.080(5) Uani 1 1 d .
H41 H 1.0985 -0.0958 0.3533 0.096 Uiso 1 1 calc R
C40 C 1.0694(13) 0.0269(13) 0.2921(12) 0.072(5) Uani 1 1 d .
H40 H 1.1434 0.0380 0.2744 0.086 Uiso 1 1 calc R
O1 O 0.114(2) 0.792(3) 0.109(2) 0.225(12) Uani 1 1 d D
H1 H 0.1769 0.8403 0.1124 0.337 Uiso 1 1 calc R
C43 C 0.107(3) 0.699(4) 0.045(2) 0.204(17) Uani 1 1 d D
H43A H 0.1784 0.6638 0.0580 0.245 Uiso 1 1 calc R
H43B H 0.1091 0.7272 -0.0063 0.245 Uiso 1 1 calc R
C44 C -0.008(4) 0.608(3) 0.036(3) 0.24(2) Uani 1 1 d D
H44A H -0.0005 0.5663 0.0815 0.366 Uiso 1 1 calc R
H44B H -0.0182 0.5543 -0.0147 0.366 Uiso 1 1 calc R
H44C H -0.0767 0.6444 0.0346 0.366 Uiso 1 1 calc R
C46 C 0.733(4) 0.618(4) 0.230(2) 0.242(11) Uani 1 1 d DU
H46A H 0.8108 0.6062 0.2556 0.363 Uiso 1 1 calc R
H46B H 0.6697 0.5770 0.2527 0.363 Uiso 1 1 calc R
H46C H 0.7314 0.6997 0.2390 0.363 Uiso 1 1 calc R
C45 C 0.710(4) 0.575(3) 0.139(2) 0.243(11) Uani 1 1 d DU
H45A H 0.7390 0.5028 0.1300 0.291 Uiso 1 1 calc R
H45B H 0.6232 0.5589 0.1167 0.291 Uiso 1 1 calc R
O2 O 0.769(3) 0.654(3) 0.0952(16) 0.243(11) Uani 1 1 d DU
H2A H 0.7300 0.6447 0.0479 0.365 Uiso 1 1 calc R

loop_
_atom_site_aniso_label
_atom_site_aniso_U_11
_atom_site_aniso_U_22
_atom_site_aniso_U_33
_atom_site_aniso_U_23
_atom_site_aniso_U_13
_atom_site_aniso_U_12
Cu1 0.0559(10) 0.0288(8) 0.0358(9) -0.0184(6) 0.0293(7) -0.0236(6)
Cl1 0.0362(15) 0.0256(13) 0.0505(18) 0.0038(12) 0.0133(13) -0.0110(11)
N1 0.040(5) 0.025(4) 0.030(5) -0.003(4) 0.016(4) -0.002(4)
C1 0.025(5) 0.028(5) 0.024(5) 0.001(4) 0.010(4) -0.003(4)
Cu2 0.0864(14) 0.0504(11) 0.0752(14) -0.0032(9) 0.0316(11) 0.0099(10)
Cl2 0.071(2) 0.048(2) 0.084(3) 0.0032(19) 0.017(2) 0.0006(17)
N2 0.039(5) 0.034(5) 0.045(6) -0.012(4) 0.021(5) -0.016(4)
C2 0.024(5) 0.029(6) 0.049(7) 0.009(5) 0.002(5) -0.008(4)
N3 0.021(4) 0.022(4) 0.037(5) -0.002(4) 0.003(4) -0.015(3)
Cl3 0.108(3) 0.066(2) 0.045(2) -0.0056(17) 0.031(2) 0.039(2)
C3 0.024(5) 0.049(7) 0.052(8) 0.011(6) 0.019(5) 0.008(5)
N4 0.042(5) 0.019(4) 0.032(5) -0.005(4) 0.014(4) -0.007(4)
C4 0.025(6) 0.059(8) 0.038(7) -0.004(6) 0.007(5) 0.017(5)
N5 0.044(5) 0.022(4) 0.038(6) -0.015(4) 0.022(4) -0.013(4)
C5 0.049(7) 0.039(6) 0.030(6) -0.007(5) 0.014(5) 0.010(5)
N6 0.021(4) 0.018(4) 0.033(5) -0.006(3) 0.007(4) -0.003(3)
C6 0.034(6) 0.024(5) 0.031(6) 0.000(4) 0.011(5) -0.005(4)
C7 0.027(5) 0.020(5) 0.050(7) 0.004(5) 0.016(5) -0.017(4)
N7 0.053(6) 0.049(6) 0.027(6) -0.004(5) 0.016(5) 0.006(5)
N8 0.047(6) 0.035(5) 0.035(6) -0.009(4) -0.001(5) 0.012(5)
C8 0.033(6) 0.035(6) 0.050(8) 0.001(6) 0.001(6) -0.018(5)
N9 0.079(8) 0.059(7) 0.040(7) -0.001(5) 0.002(6) 0.026(6)
C9 0.055(8) 0.027(6) 0.048(8) -0.015(5) 0.017(6) -0.022(5)
C10 0.053(7) 0.028(6) 0.038(7) -0.012(5) 0.010(6) -0.011(5)
C39 0.057(10) 0.075(12) 0.131(17) 0.021(11) 0.020(10) 0.016(9)
C11 0.034(6) 0.029(5) 0.021(6) -0.003(4) 0.007(5) -0.011(4)
C12 0.033(6) 0.031(6) 0.037(7) -0.010(5) 0.012(5) -0.015(5)
C13 0.046(7) 0.052(7) 0.031(7) -0.016(5) 0.017(6) -0.020(6)
C14 0.029(5) 0.019(5) 0.031(6) -0.007(4) 0.005(5) -0.001(4)
C15 0.021(5) 0.013(4) 0.042(6) 0.000(4) 0.003(4) -0.003(4)
C16 0.028(5) 0.022(5) 0.033(6) 0.000(4) -0.006(5) 0.002(4)
C17 0.055(7) 0.030(6) 0.026(6) -0.010(5) 0.004(6) 0.010(5)
C18 0.050(7) 0.027(6) 0.035(7) -0.011(5) 0.019(6) -0.010(5)
C19 0.029(5) 0.015(5) 0.028(6) -0.001(4) 0.005(4) -0.005(4)
C20 0.036(6) 0.025(6) 0.066(9) -0.009(5) 0.031(6) -0.013(5)
C21 0.061(9) 0.047(8) 0.092(12) -0.008(8) 0.059(9) -0.020(7)
C22 0.078(10) 0.037(7) 0.071(10) -0.015(6) 0.060(8) -0.018(6)
C23 0.049(7) 0.036(6) 0.037(7) -0.005(5) 0.025(6) -0.002(5)
C24 0.025(5) 0.024(5) 0.028(6) -0.001(4) 0.009(4) -0.004(4)
C25 0.041(6) 0.029(6) 0.032(6) -0.009(5) 0.019(5) -0.014(5)
C26 0.058(8) 0.036(7) 0.060(9) -0.006(6) 0.021(7) 0.014(6)
C27 0.069(9) 0.070(10) 0.045(8) 0.012(7) 0.017(7) 0.021(8)
C28 0.101(13) 0.057(9) 0.071(11) -0.005(8) 0.019(10) 0.041(9)
C29 0.077(10) 0.050(9) 0.066(11) -0.014(7) 0.024(9) 0.012(8)
C30 0.086(11) 0.063(10) 0.061(10) 0.011(8) 0.034(9) 0.021(9)
C31 0.053(8) 0.037(7) 0.059(9) 0.001(6) 0.012(7) 0.016(6)
C32 0.052(8) 0.047(7) 0.051(8) -0.003(6) 0.017(7) 0.019(6)
C33 0.062(8) 0.058(8) 0.041(8) 0.002(6) 0.011(6) 0.035(7)
C34 0.061(8) 0.067(9) 0.035(7) 0.003(6) 0.010(6) 0.037(7)
C35 0.044(7) 0.051(7) 0.044(8) -0.010(6) 0.014(6) 0.020(6)
C36 0.040(7) 0.040(7) 0.058(9) 0.010(6) 0.005(6) 0.004(6)
C37 0.039(7) 0.042(7) 0.036(7) -0.007(5) 0.009(6) -0.005(5)
C38 0.031(6) 0.034(6) 0.038(7) -0.015(5) 0.009(5) 0.002(5)
N10 0.028(5) 0.091(9) 0.087(9) 0.063(8) 0.023(6) 0.028(6)
C42 0.139(19) 0.077(13) 0.104(16) 0.044(12) 0.054(15) -0.012(12)
C41 0.065(10) 0.100(14) 0.104(15) 0.059(12) 0.037(10) 0.041(10)
C40 0.042(8) 0.059(9) 0.107(14) 0.005(9) 0.009(8) 0.004(7)
O1 0.22(3) 0.22(3) 0.22(3) 0.04(2) 0.05(2) 0.04(2)
C43 0.20(4) 0.20(5) 0.20(5) 0.03(4) 0.04(4) 0.04(4)
C44 0.24(5) 0.24(6) 0.24(5) 0.04(4) 0.05(4) 0.05(5)
C46 0.24(2) 0.24(3) 0.24(3) 0.04(2) 0.05(2) 0.05(2)
C45 0.24(2) 0.24(3) 0.24(3) 0.04(2) 0.05(2) 0.05(2)
O2 0.24(2) 0.24(3) 0.24(3) 0.04(2) 0.05(2) 0.05(2)

loop_
_atom_type_symbol
_atom_type_description
_atom_type_scat_dispersion_real
_atom_type_scat_dispersion_imag
_atom_type_scat_source
C C 0.0033 0.0016 'International Tables Vol C Tables 4.2.6.8 and 6.1.1.4'
H H 0.0000 0.0000 'International Tables Vol C Tables 4.2.6.8 and 6.1.1.4'
N N 0.0061 0.0033 'International Tables Vol C Tables 4.2.6.8 and 6.1.1.4'
O O 0.0106 0.0060 'International Tables Vol C Tables 4.2.6.8 and 6.1.1.4'
Cl Cl 0.1484 0.1585 'International Tables Vol C Tables 4.2.6.8 and 6.1.1.4'
Cu Cu 0.3201 1.2651 'International Tables Vol C Tables 4.2.6.8 and 6.1.1.4'

loop_
_geom_angle_atom_site_label_1
_geom_angle_atom_site_label_2
_geom_angle_atom_site_label_3
_geom_angle
N2 Cu1 N5 86.2(4)
N2 Cu1 N4 164.0(4)
N5 Cu1 N4 80.3(3)
N2 Cu1 N1 79.9(4)
N5 Cu1 N1 160.5(4)
N4 Cu1 N1 110.9(3)
N2 Cu1 Cl1 98.8(3)
N5 Cu1 Cl1 104.7(3)
N4 Cu1 Cl1 92.9(3)
N1 Cu1 Cl1 91.0(3)
C5 N1 C1 118.3(10)
C5 N1 Cu1 127.7(8)
C1 N1 Cu1 112.9(7)
N1 C1 C2 122.0(10)
N1 C1 C6 111.3(8)
C2 C1 C6 126.6(9)
Cl3 Cu2 Cl2 179.3(2)
C6 N2 C12 111.4(9)
C6 N2 Cu1 114.8(7)
C12 N2 Cu1 133.3(7)
C3 C2 C1 118.3(10)
C3 C2 H2 120.8
C1 C2 H2 120.8
C6 N3 C11 108.1(8)
C6 N3 C7 131.3(10)
C11 N3 C7 120.6(9)
C2 C3 C4 119.4(11)
C2 C3 H3 120.3
C4 C3 H3 120.3
C18 N4 C14 117.4(9)
C18 N4 Cu1 128.0(7)
C14 N4 Cu1 113.9(6)
C5 C4 C3 118.7(11)
C5 C4 H4 120.7
C3 C4 H4 120.7
C19 N5 C25 110.2(9)
C19 N5 Cu1 115.5(7)
C25 N5 Cu1 132.9(7)
N1 C5 C4 123.1(11)
N1 C5 H5 118.4
C4 C5 H5 118.4
C19 N6 C20 132.1(9)
C19 N6 C24 108.7(8)
C20 N6 C24 119.2(9)
N2 C6 N3 108.0(9)
N2 C6 C1 119.2(9)
N3 C6 C1 132.8(9)
C8 C7 N3 119.3(10)
C8 C7 H7 120.3
N3 C7 H7 120.3
C31 N7 C37 108.2(11)
C32 N8 C31 130.1(10)
C32 N8 C36 122.1(10)
C31 N8 C36 107.8(10)
C7 C8 C9 121.1(10)
C7 C8 H8 119.4
C9 C8 H8 119.4
C26 N9 C30 115.4(12)
C10 C9 C8 120.8(11)
C10 C9 H9 119.6
C8 C9 H9 119.6
C9 C10 C11 117.6(12)
C9 C10 H10 121.2
C11 C10 H10 121.2
C38 C39 C40 116.9(17)
C38 C39 H39 121.6
C40 C39 H39 121.6
N3 C11 C10 120.4(10)
N3 C11 C12 107.4(9)
C10 C11 C12 131.7(11)
N2 C12 C11 105.2(9)
N2 C12 C13 126.4(9)
C11 C12 C13 128.4(10)
C12 C13 C37 107.5(9)
C12 C13 C25 110.6(10)
C37 C13 C25 108.4(11)
C12 C13 C38 108.5(11)
C37 C13 C38 110.0(10)
C25 C13 C38 111.8(9)
N4 C14 C15 120.9(9)
N4 C14 C19 112.2(8)
C15 C14 C19 126.9(10)
C16 C15 C14 119.8(10)
C16 C15 H15 120.1
C14 C15 H15 120.1
C17 C16 C15 119.8(10)
C17 C16 H16 120.1
C15 C16 H16 120.1
C16 C17 C18 118.2(11)
C16 C17 H17 120.9
C18 C17 H17 120.9
N4 C18 C17 123.8(11)
N4 C18 H18 118.1
C17 C18 H18 118.1
N5 C19 N6 109.2(9)
N5 C19 C14 117.4(9)
N6 C19 C14 133.3(9)
C21 C20 N6 118.2(10)
C21 C20 H20 120.9
N6 C20 H20 120.9
C20 C21 C22 121.9(12)
C20 C21 H21 119.0
C22 C21 H21 119.0
C23 C22 C21 120.3(12)
C23 C22 H22 119.8
C21 C22 H22 119.8
C22 C23 C24 121.3(11)
C22 C23 H23 119.3
C24 C23 H23 119.3
C25 C24 C23 137.0(10)
C25 C24 N6 104.2(9)
C23 C24 N6 118.9(9)
N5 C25 C24 107.4(9)
N5 C25 C13 124.7(10)
C24 C25 C13 126.9(10)
N9 C26 C27 125.5(13)
N9 C26 C31 117.7(11)
C27 C26 C31 116.7(13)
C26 C27 C28 117.2(14)
C26 C27 H27 121.4
C28 C27 H27 121.4
C29 C28 C27 118.5(13)
C29 C28 H28 120.7
C27 C28 H28 120.7
C30 C29 C28 116.5(14)
C30 C29 H29 121.7
C28 C29 H29 121.7
C29 C30 N9 126.5(16)
C29 C30 H30 116.8
N9 C30 H30 116.8
N7 C31 N8 108.9(11)
N7 C31 C26 124.1(11)
N8 C31 C26 126.9(12)
N8 C32 C33 118.4(12)
N8 C32 H32 120.8
C33 C32 H32 120.8
C32 C33 C34 121.2(12)
C32 C33 H33 119.4
C34 C33 H33 119.4
C33 C34 C35 121.1(11)
C33 C34 H34 119.4
C35 C34 H34 119.4
C36 C35 C34 117.1(11)
C36 C35 H35 121.4
C34 C35 H35 121.4
C35 C36 C37 137.8(13)
C35 C36 N8 120.0(11)
C37 C36 N8 102.1(10)
N7 C37 C36 112.9(11)
N7 C37 C13 124.8(12)
C36 C37 C13 122.2(12)
N10 C38 C39 125.0(13)
N10 C38 C13 117.8(11)
C39 C38 C13 116.8(13)
C38 N10 C42 118.1(13)
C41 C42 N10 119.2(16)
C41 C42 H42 120.4
N10 C42 H42 120.4
C40 C41 C42 120.6(16)
C40 C41 H41 119.7
C42 C41 H41 119.7
C41 C40 C39 117.8(16)
C41 C40 H40 121.1
C39 C40 H40 121.1
C43 O1 H1 109.5
O1 C43 C44 111.7(11)
O1 C43 H43A 109.3
C44 C43 H43A 109.3
O1 C43 H43B 109.3
C44 C43 H43B 109.3
H43A C43 H43B 107.9
C43 C44 H44A 109.5
C43 C44 H44B 109.5
H44A C44 H44B 109.5
C43 C44 H44C 109.5
H44A C44 H44C 109.5
H44B C44 H44C 109.5
C45 C46 H46A 109.5
C45 C46 H46B 109.5
H46A C46 H46B 109.5
C45 C46 H46C 109.5
H46A C46 H46C 109.5
H46B C46 H46C 109.5
O2 C45 C46 113.4(11)
O2 C45 H45A 108.9
C46 C45 H45A 108.9
O2 C45 H45B 108.9
C46 C45 H45B 108.9
H45A C45 H45B 107.7
C45 O2 H2A 109.5

loop_
_geom_bond_atom_site_label_1
_geom_bond_atom_site_label_2
_geom_bond_distance
Cu1 N2 1.948(9)
Cu1 N5 1.957(9)
Cu1 N4 2.054(8)
Cu1 N1 2.101(9)
Cu1 Cl1 2.461(3)
N1 C5 1.336(14)
N1 C1 1.347(13)
C1 C2 1.388(15)
C1 C6 1.465(14)
Cu2 Cl3 2.062(4)
Cu2 Cl2 2.098(5)
N2 C6 1.323(14)
N2 C12 1.371(14)
C2 C3 1.379(17)
C2 H2 0.9300
N3 C6 1.375(13)
N3 C11 1.378(13)
N3 C7 1.408(11)
C3 C4 1.383(17)
C3 H3 0.9300
N4 C18 1.341(13)
N4 C14 1.346(14)
C4 C5 1.361(17)
C4 H4 0.9300
N5 C19 1.312(12)
N5 C25 1.371(13)
C5 H5 0.9300
N6 C19 1.334(13)
N6 C20 1.415(13)
N6 C24 1.427(12)
C7 C8 1.323(16)
C7 H7 0.9300
N7 C31 1.325(16)
N7 C37 1.332(15)
N8 C32 1.346(16)
N8 C31 1.417(15)
N8 C36 1.425(16)
C8 C9 1.422(18)
C8 H8 0.9300
N9 C26 1.332(17)
N9 C30 1.376(18)
C9 C10 1.375(15)
C9 H9 0.9300
C10 C11 1.412(15)
C10 H10 0.9300
C39 C38 1.41(2)
C39 C40 1.41(2)
C39 H39 0.9300
C11 C12 1.413(14)
C12 C13 1.522(16)
C13 C37 1.526(17)
C13 C25 1.533(16)
C13 C38 1.590(18)
C14 C15 1.388(13)
C14 C19 1.467(14)
C15 C16 1.374(15)
C15 H15 0.9300
C16 C17 1.341(17)
C16 H16 0.9300
C17 C18 1.381(15)
C17 H17 0.9300
C18 H18 0.9300
C20 C21 1.365(18)
C20 H20 0.9300
C21 C22 1.408(18)
C21 H21 0.9300
C22 C23 1.318(16)
C22 H22 0.9300
C23 C24 1.402(15)
C23 H23 0.9300
C24 C25 1.397(15)
C26 C27 1.346(19)
C26 C31 1.475(18)
C27 C28 1.43(2)
C27 H27 0.9300
C28 C29 1.43(2)
C28 H28 0.9300
C29 C30 1.32(2)
C29 H29 0.9300
C30 H30 0.9300
C32 C33 1.378(17)
C32 H32 0.9300
C33 C34 1.387(17)
C33 H33 0.9300
C34 C35 1.410(18)
C34 H34 0.9300
C35 C36 1.383(17)
C35 H35 0.9300
C36 C37 1.407(18)
C38 N10 1.183(16)
N10 C42 1.43(2)
C42 C41 1.36(3)
C42 H42 0.9300
C41 C40 1.29(2)
C41 H41 0.9300
C40 H40 0.9300
O1 C43 1.411(10)
O1 H1 0.8200
C43 C44 1.514(10)
C43 H43A 0.9700
C43 H43B 0.9700
C44 H44A 0.9600
C44 H44B 0.9600
C44 H44C 0.9600
C46 C45 1.497(10)
C46 H46A 0.9600
C46 H46B 0.9600
C46 H46C 0.9600
C45 O2 1.409(10)
C45 H45A 0.9700
C45 H45B 0.9700
O2 H2A 0.8200

loop_
_geom_hbond_atom_site_label_D
_geom_hbond_atom_site_label_H
_geom_hbond_atom_site_label_A
_geom_hbond_distance_DH
_geom_hbond_distance_HA
_geom_hbond_distance_DA
_geom_hbond_angle_DHA
_geom_hbond_site_symmetry_A
C10 H10 N7 0.93 2.61 3.350(17) 137.0 .
C27 H27 N7 0.93 2.50 2.824(17) 100.7 .
C32 H32 N9 0.93 2.35 2.934(16) 120.7 .
C43 H43A Cl2 0.97 2.67 3.59(4) 157.7 .
C3 H3 N10 0.93 2.52 3.437(16) 168.3 2_656
C5 H5 Cl3 0.93 2.80 3.597(11) 144.7 2_666
C7 H7 Cl1 0.93 2.63 3.451(11) 148.2 2_656
C9 H9 Cl2 0.93 2.77 3.501(11) 136.2 1_545
C15 H15 Cl1 0.93 2.77 3.631(11) 153.7 2_766
C20 H20 Cl1 0.93 2.60 3.443(12) 151.2 2_766
C41 H41 Cl1 0.93 2.64 3.495(16) 153.5 2_756
C44 H44C O2 0.96 2.18 2.98(5) 140.6 1_455

loop_
_geom_torsion_atom_site_label_1
_geom_torsion_atom_site_label_2
_geom_torsion_atom_site_label_3
_geom_torsion_atom_site_label_4
_geom_torsion
N2 Cu1 N1 C5 179.9(10)
N5 Cu1 N1 C5 -135.1(11)
N4 Cu1 N1 C5 -12.3(11)
Cl1 Cu1 N1 C5 81.1(10)
N2 Cu1 N1 C1 12.8(8)
N5 Cu1 N1 C1 57.7(14)
N4 Cu1 N1 C1 -179.5(7)
Cl1 Cu1 N1 C1 -86.0(7)
C5 N1 C1 C2 -3.9(15)
Cu1 N1 C1 C2 164.6(8)
C5 N1 C1 C6 179.4(10)
Cu1 N1 C1 C6 -12.2(11)
N5 Cu1 N2 C6 -176.8(9)
N4 Cu1 N2 C6 -144.4(12)
N1 Cu1 N2 C6 -10.4(9)
Cl1 Cu1 N2 C6 79.0(9)
N5 Cu1 N2 C12 12.1(12)
N4 Cu1 N2 C12 44(2)
N1 Cu1 N2 C12 178.4(12)
Cl1 Cu1 N2 C12 -92.2(12)
N1 C1 C2 C3 1.9(16)
C6 C1 C2 C3 178.1(10)
C1 C2 C3 C4 2.6(16)
N2 Cu1 N4 C18 157.0(13)
N5 Cu1 N4 C18 -170.2(10)
N1 Cu1 N4 C18 26.3(11)
Cl1 Cu1 N4 C18 -65.8(10)
N2 Cu1 N4 C14 -32.5(18)
N5 Cu1 N4 C14 0.3(8)
N1 Cu1 N4 C14 -163.2(7)
Cl1 Cu1 N4 C14 104.7(7)
C2 C3 C4 C5 -5.0(17)
N2 Cu1 N5 C19 166.6(9)
N4 Cu1 N5 C19 -4.8(8)
N1 Cu1 N5 C19 122.4(10)
Cl1 Cu1 N5 C19 -95.3(8)
N2 Cu1 N5 C25 1.7(11)
N4 Cu1 N5 C25 -169.7(12)
N1 Cu1 N5 C25 -42.5(18)
Cl1 Cu1 N5 C25 99.8(11)
C1 N1 C5 C4 1.3(17)
Cu1 N1 C5 C4 -165.2(9)
C3 C4 C5 N1 3.1(18)
C12 N2 C6 N3 -1.0(14)
Cu1 N2 C6 N3 -174.1(7)
C12 N2 C6 C1 -179.7(10)
Cu1 N2 C6 C1 7.1(14)
C11 N3 C6 N2 -0.4(12)
C7 N3 C6 N2 176.9(11)
C11 N3 C6 C1 178.0(11)
C7 N3 C6 C1 -5(2)
N1 C1 C6 N2 4.0(14)
C2 C1 C6 N2 -172.6(11)
N1 C1 C6 N3 -174.4(11)
C2 C1 C6 N3 9.1(19)
C6 N3 C7 C8 -175.4(11)
C11 N3 C7 C8 1.7(16)
N3 C7 C8 C9 -0.2(18)
C7 C8 C9 C10 1(2)
C8 C9 C10 C11 -3.2(19)
C6 N3 C11 C10 173.7(10)
C7 N3 C11 C10 -4.0(16)
C6 N3 C11 C12 1.7(12)
C7 N3 C11 C12 -176.0(10)
C9 C10 C11 N3 4.6(17)
C9 C10 C11 C12 174.4(13)
C6 N2 C12 C11 2.0(14)
Cu1 N2 C12 C11 173.4(9)
C6 N2 C12 C13 -176.8(12)
Cu1 N2 C12 C13 -5(2)
N3 C11 C12 N2 -2.2(13)
C10 C11 C12 N2 -173.0(12)
N3 C11 C12 C13 176.6(12)
C10 C11 C12 C13 6(2)
N2 C12 C13 C37 -133.7(13)
C11 C12 C13 C37 47.7(18)
N2 C12 C13 C25 -15.5(18)
C11 C12 C13 C25 165.9(12)
N2 C12 C13 C38 107.4(13)
C11 C12 C13 C38 -71.2(15)
C18 N4 C14 C15 -3.0(15)
Cu1 N4 C14 C15 -174.6(8)
C18 N4 C14 C19 175.3(9)
Cu1 N4 C14 C19 3.7(11)
N4 C14 C15 C16 1.3(15)
C19 C14 C15 C16 -176.8(9)
C14 C15 C16 C17 -1.1(15)
C15 C16 C17 C18 2.5(16)
C14 N4 C18 C17 4.7(17)
Cu1 N4 C18 C17 174.9(9)
C16 C17 C18 N4 -4.5(18)
C25 N5 C19 N6 -6.2(13)
Cu1 N5 C19 N6 -174.5(7)
C25 N5 C19 C14 176.8(9)
Cu1 N5 C19 C14 8.5(13)
C20 N6 C19 N5 -174.4(11)
C24 N6 C19 N5 7.0(12)
C20 N6 C19 C14 2.0(19)
C24 N6 C19 C14 -176.7(10)
N4 C14 C19 N5 -8.1(14)
C15 C14 C19 N5 170.2(10)
N4 C14 C19 N6 175.8(10)
C15 C14 C19 N6 -6.0(19)
C19 N6 C20 C21 -176.1(12)
C24 N6 C20 C21 2.4(17)
N6 C20 C21 C22 -1(2)
C20 C21 C22 C23 -1(3)
C21 C22 C23 C24 1(2)
C22 C23 C24 C25 -177.2(15)
C22 C23 C24 N6 0.9(18)
C19 N6 C24 C25 -5.0(11)
C20 N6 C24 C25 176.2(10)
C19 N6 C24 C23 176.4(10)
C20 N6 C24 C23 -2.5(15)
C19 N5 C25 C24 2.9(13)
Cu1 N5 C25 C24 168.4(8)
C19 N5 C25 C13 172.2(11)
Cu1 N5 C25 C13 -22.3(19)
C23 C24 C25 N5 179.6(13)
N6 C24 C25 N5 1.3(12)
C23 C24 C25 C13 11(2)
N6 C24 C25 C13 -167.7(11)
C12 C13 C25 N5 28.4(17)
C37 C13 C25 N5 146.0(11)
C38 C13 C25 N5 -92.6(14)
C12 C13 C25 C24 -164.4(11)
C37 C13 C25 C24 -46.8(16)
C38 C13 C25 C24 74.6(15)
C30 N9 C26 C27 -2(2)
C30 N9 C26 C31 -179.2(14)
N9 C26 C27 C28 -2(2)
C31 C26 C27 C28 176.1(15)
C26 C27 C28 C29 6(2)
C27 C28 C29 C30 -6(2)
C28 C29 C30 N9 4(3)
C26 N9 C30 C29 0(2)
C37 N7 C31 N8 0.2(14)
C37 N7 C31 C26 179.6(13)
C32 N8 C31 N7 177.9(12)
C36 N8 C31 N7 0.3(14)
C32 N8 C31 C26 -1(2)
C36 N8 C31 C26 -179.0(13)
N9 C26 C31 N7 177.7(13)
C27 C26 C31 N7 0(2)
N9 C26 C31 N8 -3(2)
C27 C26 C31 N8 179.1(13)
C31 N8 C32 C33 -179.1(13)
C36 N8 C32 C33 -1.9(19)
N8 C32 C33 C34 4(2)
C32 C33 C34 C35 -5(2)
C33 C34 C35 C36 3(2)
C34 C35 C36 C37 177.4(15)
C34 C35 C36 N8 -1.0(19)
C32 N8 C36 C35 0.5(18)
C31 N8 C36 C35 178.3(12)
C32 N8 C36 C37 -178.4(12)
C31 N8 C36 C37 -0.6(13)
C31 N7 C37 C36 -0.7(15)
C31 N7 C37 C13 177.5(12)
C35 C36 C37 N7 -177.8(15)
N8 C36 C37 N7 0.8(14)
C35 C36 C37 C13 4(2)
N8 C36 C37 C13 -177.4(11)
C12 C13 C37 N7 -109.5(14)
C25 C13 C37 N7 130.9(12)
C38 C13 C37 N7 8.4(16)
C12 C13 C37 C36 68.5(15)
C25 C13 C37 C36 -51.1(15)
C38 C13 C37 C36 -173.6(10)
C40 C39 C38 N10 5(2)
C40 C39 C38 C13 177.2(13)
C12 C13 C38 N10 -16.0(15)
C37 C13 C38 N10 -133.2(13)
C25 C13 C38 N10 106.3(13)
C12 C13 C38 C39 171.3(12)
C37 C13 C38 C39 54.0(15)
C25 C13 C38 C39 -66.4(15)
C39 C38 N10 C42 -3(2)
C13 C38 N10 C42 -174.7(13)
C38 N10 C42 C41 -9(3)
N10 C42 C41 C40 19(3)
C42 C41 C40 C39 -16(3)
C38 C39 C40 C41 5(3)
